data_4312684
loop_
_publ_author_name
'Sumitra Mukhopadhyay'
'Bhavesh A. Gandhi'
'Martin L. Kirk'
'William H. Armstrong'

_publ_section_title
;
 A New Class of Oxo-Bridged High-Valent Hexamanganese Clusters Supported
 by Sterically Hindered Carboxylate Ligands
;
_journal_name_full 'Inorganic Chemistry'
_journal_page_first 8171
_journal_page_last 8180
_journal_paper_doi 10.1021/ic034641h
_journal_volume 42
_journal_year 2003
_chemical_formula_sum 'C53 H57 Cl2 F3 Mn N4 O6 S'
_chemical_formula_weight 1060.93
_chemical_name_systematic
; 
 ? 
;
_space_group_IT_number 14
_symmetry_cell_setting monoclinic
_symmetry_space_group_name_Hall '-P 2ybc'
_symmetry_space_group_name_H-M 'P 1 21/c 1'
_atom_sites_solution_hydrogens geom
_atom_sites_solution_primary direct
_atom_sites_solution_secondary difmap
_audit_creation_method SHELXL-97
_cell_angle_alpha 90.00
_cell_angle_beta 94.156(2)
_cell_angle_gamma 90.00
_cell_formula_units_Z 4
_cell_length_a 10.6786(9)
_cell_length_b 19.5880(15)
_cell_length_c 25.776(2)
_cell_measurement_temperature 213(2)
_cell_volume 5377.5(7)
_computing_cell_refinement 'SMART (BRUKER, V5.054, 1998)'
_computing_data_collection 'ASTRO (BRUKER, V5.007, 1997)'
_computing_data_reduction 'SAINT (BRUKER, V6.01, 1999)'
_computing_molecular_graphics 'SHELXTL (BRUKER, 1998, V5.1)'
_computing_publication_material 'XCIF (Sheldrick and BRUKER, 1997, V5.1)'
_computing_structure_refinement 'SHELXL-97 (Sheldrick, 1997)'
_computing_structure_solution 'SHELXS-97 (Sheldrick, 1990)'
_diffrn_ambient_temperature 213(2)
_diffrn_measured_fraction_theta_full 0.997
_diffrn_measured_fraction_theta_max 0.997
_diffrn_measurement_method '\w, 0.3 deg'
_diffrn_radiation_monochromator graphite
_diffrn_radiation_source 'fine-focus sealed tube'
_diffrn_radiation_type MoK\a
_diffrn_radiation_wavelength 0.71073
_diffrn_reflns_av_R_equivalents 0.0511
_diffrn_reflns_av_sigmaI/netI 0.1008
_diffrn_reflns_limit_h_max 13
_diffrn_reflns_limit_h_min -14
_diffrn_reflns_limit_k_max 26
_diffrn_reflns_limit_k_min -18
_diffrn_reflns_limit_l_max 30
_diffrn_reflns_limit_l_min -34
_diffrn_reflns_number 39050
_diffrn_reflns_theta_full 28.34
_diffrn_reflns_theta_max 28.34
_diffrn_reflns_theta_min 1.31
_diffrn_standards_decay_% <1
_diffrn_standards_interval_count 0
_diffrn_standards_number 0
_exptl_absorpt_coefficient_mu 0.445
_exptl_absorpt_correction_T_max 0.942203
_exptl_absorpt_correction_T_min 0.781665
_exptl_absorpt_correction_type 'Empirical, SADABS'
_exptl_crystal_colour yellow
_exptl_crystal_density_diffrn 1.310
_exptl_crystal_density_method 'not measured'
_exptl_crystal_description needle
_exptl_crystal_F_000 2212
_exptl_crystal_size_max 0.20
_exptl_crystal_size_mid 0.10
_exptl_crystal_size_min 0.08
_refine_diff_density_max 0.664
_refine_diff_density_min -0.473
_refine_diff_density_rms 0.053
_refine_ls_extinction_method none
_refine_ls_goodness_of_fit_ref 1.003
_refine_ls_hydrogen_treatment mixed
_refine_ls_matrix_type full
_refine_ls_number_parameters 685
_refine_ls_number_reflns 13382
_refine_ls_number_restraints 0
_refine_ls_restrained_S_all 1.003
_refine_ls_R_factor_all 0.1163
_refine_ls_R_factor_gt 0.0557
_refine_ls_shift/su_max 0.021
_refine_ls_shift/su_mean 0.001
_refine_ls_structure_factor_coef Fsqd
_refine_ls_weighting_details 'calc w=1/[\s^2^(Fo^2^)+(0.0322P)^2^+0.0000P] where P=(Fo^2^+2Fc^2^)/3'
_refine_ls_weighting_scheme calc
_refine_ls_wR_factor_gt 0.1065
_refine_ls_wR_factor_ref 0.1166
_reflns_number_gt 6645
_reflns_number_total 13382
_reflns_threshold_expression >2sigma(I)
_cod_data_source_file ic034641hsi20031007_123640_2.cif
_cod_data_source_block 2
_cod_depositor_comments
;
The following automatic conversions were performed:

'_symmetry_cell_setting' value 'Monoclinic' changed to 'monoclinic'
according to the built-in table from CIF Core dictionary named
'cif_core.dic' version 2.4.1 from 2010-06-29.

Automatic conversion script
Id: cif_fix_values 1646 2011-03-28 12:23:43Z adriana 
;
_cod_original_cell_volume 5377.4(8)
_cod_database_code 4312684

loop_
_symmetry_equiv_pos_as_xyz
'x, y, z'
'-x, y+1/2, -z+1/2'
'-x, -y, -z'
'x, -y-1/2, z-1/2'

loop_
_atom_site_label
_atom_site_type_symbol
_atom_site_fract_x
_atom_site_fract_y
_atom_site_fract_z
_atom_site_U_iso_or_equiv
_atom_site_adp_type
_atom_site_occupancy
_atom_site_symmetry_multiplicity
_atom_site_calc_flag
_atom_site_refinement_flags
_atom_site_disorder_assembly
_atom_site_disorder_group
Mn1 Mn 0.53452(4) 0.872601(19) 0.833892(16) 0.03128(11) Uani 1 1 d . . .
O1 O 0.69168(16) 0.85873(8) 0.88697(7) 0.0365(4) Uani 1 1 d . . .
O2 O 0.84282(16) 0.82799(10) 0.83603(7) 0.0454(5) Uani 1 1 d . . .
O3 O 0.62866(17) 0.81229(9) 0.77918(7) 0.0484(5) Uani 1 1 d . . .
H3A H 0.7060 0.8088 0.7891 0.073 Uiso 1 1 d R . .
H3B H 0.6207 0.8314 0.7495 0.073 Uiso 1 1 d R . .
N1 N 0.57066(19) 0.97347(10) 0.79561(8) 0.0322(5) Uani 1 1 d . . .
N2 N 0.4638(2) 0.95746(11) 0.88524(8) 0.0358(5) Uani 1 1 d . . .
N3 N 0.34127(19) 0.86748(11) 0.79110(9) 0.0387(6) Uani 1 1 d . . .
N4 N 0.4195(2) 0.79816(10) 0.87581(8) 0.0338(5) Uani 1 1 d . . .
C1 C 0.5178(2) 1.02997(13) 0.81501(10) 0.0343(6) Uani 1 1 d . . .
C2 C 0.5136(3) 1.09129(14) 0.78793(11) 0.0434(7) Uani 1 1 d . . .
H2A H 0.4758 1.1297 0.8021 0.052 Uiso 1 1 calc R . .
C3 C 0.5643(3) 1.09648(14) 0.74031(12) 0.0466(8) Uani 1 1 d . . .
C4 C 0.6206(3) 1.03875(15) 0.72151(11) 0.0443(7) Uani 1 1 d . . .
H4A H 0.6582 1.0403 0.6897 0.053 Uiso 1 1 calc R . .
C5 C 0.6211(2) 0.97915(14) 0.74969(11) 0.0386(7) Uani 1 1 d . . .
H5A H 0.6589 0.9404 0.7361 0.046 Uiso 1 1 calc R . .
C6 C 0.4659(2) 1.02171(13) 0.86653(10) 0.0343(6) Uani 1 1 d . . .
C7 C 0.4226(3) 1.07636(14) 0.89458(11) 0.0438(7) Uani 1 1 d . . .
H7A H 0.4257 1.1207 0.8808 0.053 Uiso 1 1 calc R . .
C8 C 0.3749(3) 1.06621(16) 0.94248(12) 0.0471(8) Uani 1 1 d . . .
C9 C 0.3746(3) 0.99973(16) 0.96112(11) 0.0463(8) Uani 1 1 d . . .
H9A H 0.3439 0.9903 0.9936 0.056 Uiso 1 1 calc R . .
C10 C 0.4193(2) 0.94800(14) 0.93185(11) 0.0411(7) Uani 1 1 d . . .
H10A H 0.4186 0.9034 0.9453 0.049 Uiso 1 1 calc R . .
C11 C 0.5581(3) 1.16241(15) 0.70983(13) 0.0750(11) Uani 1 1 d . . .
H11A H 0.5980 1.1562 0.6775 0.112 Uiso 1 1 calc R . .
H11B H 0.6012 1.1981 0.7302 0.112 Uiso 1 1 calc R . .
H11C H 0.4709 1.1753 0.7022 0.112 Uiso 1 1 calc R . .
C12 C 0.3231(3) 1.12394(16) 0.97226(13) 0.0755(11) Uani 1 1 d . . .
H12A H 0.3321 1.1662 0.9533 0.113 Uiso 1 1 calc R . .
H12B H 0.3687 1.1273 1.0061 0.113 Uiso 1 1 calc R . .
H12C H 0.2350 1.1157 0.9767 0.113 Uiso 1 1 calc R . .
C13 C 0.2501(2) 0.83847(12) 0.81757(10) 0.0316(6) Uani 1 1 d . . .
C14 C 0.1247(2) 0.84906(13) 0.80309(11) 0.0382(7) Uani 1 1 d . . .
H14A H 0.0631 0.8289 0.8224 0.046 Uiso 1 1 calc R . .
C15 C 0.0887(3) 0.88929(14) 0.76024(11) 0.0424(7) Uani 1 1 d . . .
C16 C 0.1830(3) 0.91610(16) 0.73312(12) 0.0554(9) Uani 1 1 d . . .
H16A H 0.1631 0.9425 0.7032 0.066 Uiso 1 1 calc R . .
C17 C 0.3058(3) 0.90444(16) 0.74949(12) 0.0523(8) Uani 1 1 d . . .
H17A H 0.3685 0.9236 0.7302 0.063 Uiso 1 1 calc R . .
C18 C 0.2948(2) 0.79600(12) 0.86293(10) 0.0316(6) Uani 1 1 d . . .
C19 C 0.2164(3) 0.75537(13) 0.89007(11) 0.0405(7) Uani 1 1 d . . .
H19A H 0.1299 0.7545 0.8804 0.049 Uiso 1 1 calc R . .
C20 C 0.2642(3) 0.71573(14) 0.93156(12) 0.0442(8) Uani 1 1 d . . .
C21 C 0.3923(3) 0.71938(13) 0.94436(11) 0.0443(8) Uani 1 1 d . . .
H21A H 0.4287 0.6940 0.9725 0.053 Uiso 1 1 calc R . .
C22 C 0.4657(3) 0.76025(13) 0.91580(11) 0.0408(7) Uani 1 1 d . . .
H22A H 0.5525 0.7616 0.9248 0.049 Uiso 1 1 calc R . .
C23 C -0.0466(3) 0.90386(18) 0.74476(12) 0.0666(10) Uani 1 1 d . . .
H23A H -0.0525 0.9329 0.7142 0.100 Uiso 1 1 calc R . .
H23B H -0.0843 0.9268 0.7731 0.100 Uiso 1 1 calc R . .
H23C H -0.0905 0.8613 0.7370 0.100 Uiso 1 1 calc R . .
C24 C 0.1804(3) 0.66988(16) 0.96120(14) 0.0697(11) Uani 1 1 d . . .
H24A H 0.2306 0.6463 0.9885 0.105 Uiso 1 1 calc R . .
H24B H 0.1401 0.6367 0.9376 0.105 Uiso 1 1 calc R . .
H24C H 0.1169 0.6972 0.9765 0.105 Uiso 1 1 calc R . .
C25 C 0.8049(2) 0.84478(12) 0.87892(11) 0.0330(6) Uani 1 1 d . . .
C26 C 0.8961(2) 0.84954(13) 0.92569(10) 0.0340(6) Uani 1 1 d . . .
C27 C 0.9047(2) 0.79538(13) 0.96082(11) 0.0358(7) Uani 1 1 d . . .
C28 C 0.9825(3) 0.80145(15) 1.00650(12) 0.0491(8) Uani 1 1 d . . .
H28A H 0.9876 0.7653 1.0305 0.059 Uiso 1 1 calc R . .
C29 C 1.0522(3) 0.86015(16) 1.01678(13) 0.0586(9) Uani 1 1 d . . .
H29A H 1.1032 0.8642 1.0479 0.070 Uiso 1 1 calc R . .
C30 C 1.0460(3) 0.91246(15) 0.98100(13) 0.0542(8) Uani 1 1 d . . .
H30A H 1.0949 0.9518 0.9878 0.065 Uiso 1 1 calc R . .
C31 C 0.9696(3) 0.90875(14) 0.93504(11) 0.0411(7) Uani 1 1 d . . .
C32 C 0.8350(2) 0.73044(13) 0.94998(10) 0.0340(6) Uani 1 1 d . . .
C33 C 0.8434(2) 0.69577(14) 0.90339(11) 0.0419(7) Uani 1 1 d . . .
H33A H 0.8908 0.7148 0.8777 0.050 Uiso 1 1 calc R . .
C34 C 0.7837(3) 0.63404(14) 0.89384(11) 0.0419(7) Uani 1 1 d . . .
H34A H 0.7917 0.6120 0.8618 0.050 Uiso 1 1 calc R . .
C35 C 0.7121(2) 0.60374(13) 0.93042(11) 0.0358(7) Uani 1 1 d . . .
C36 C 0.7025(2) 0.63895(13) 0.97679(10) 0.0375(7) Uani 1 1 d . . .
H36A H 0.6531 0.6205 1.0021 0.045 Uiso 1 1 calc R . .
C37 C 0.7636(2) 0.70027(13) 0.98679(10) 0.0377(7) Uani 1 1 d . . .
H37A H 0.7568 0.7220 1.0190 0.045 Uiso 1 1 calc R . .
C38 C 0.6480(3) 0.53449(14) 0.92171(11) 0.0435(7) Uani 1 1 d . . .
C39 C 0.6684(3) 0.50510(15) 0.86824(11) 0.0615(10) Uani 1 1 d . . .
H39A H 0.6328 0.5358 0.8415 0.092 Uiso 1 1 calc R . .
H39B H 0.6276 0.4609 0.8645 0.092 Uiso 1 1 calc R . .
H39C H 0.7576 0.4999 0.8646 0.092 Uiso 1 1 calc R . .
C40 C 0.7039(3) 0.48426(15) 0.96296(12) 0.0654(10) Uani 1 1 d . . .
H40A H 0.6913 0.5018 0.9974 0.098 Uiso 1 1 calc R . .
H40B H 0.7931 0.4789 0.9591 0.098 Uiso 1 1 calc R . .
H40C H 0.6626 0.4403 0.9584 0.098 Uiso 1 1 calc R . .
C41 C 0.5075(3) 0.54163(15) 0.92649(13) 0.0638(10) Uani 1 1 d . . .
H41A H 0.4726 0.5731 0.9002 0.096 Uiso 1 1 calc R . .
H41B H 0.4926 0.5590 0.9608 0.096 Uiso 1 1 calc R . .
H41C H 0.4676 0.4974 0.9215 0.096 Uiso 1 1 calc R . .
C42 C 0.9695(3) 0.96678(14) 0.89751(11) 0.0431(7) Uani 1 1 d . . .
C43 C 1.0834(3) 0.99004(16) 0.88142(12) 0.0559(9) Uani 1 1 d . . .
H43A H 1.1578 0.9675 0.8933 0.067 Uiso 1 1 calc R . .
C44 C 1.0903(3) 1.04506(17) 0.84863(14) 0.0641(10) Uani 1 1 d . . .
H44A H 1.1692 1.0591 0.8386 0.077 Uiso 1 1 calc R . .
C45 C 0.9840(3) 1.08042(15) 0.82989(13) 0.0568(9) Uani 1 1 d . . .
C46 C 0.8708(3) 1.05679(15) 0.84532(13) 0.0581(9) Uani 1 1 d . . .
H46A H 0.7965 1.0790 0.8330 0.070 Uiso 1 1 calc R . .
C47 C 0.8628(3) 1.00143(15) 0.87844(12) 0.0492(8) Uani 1 1 d . . .
H47A H 0.7838 0.9872 0.8881 0.059 Uiso 1 1 calc R . .
C48 C 0.9943(4) 1.14177(19) 0.79403(18) 0.0825(12) Uani 1 1 d . . .
C49 C 0.9405(10) 1.1295(4) 0.7448(3) 0.352(8) Uani 1 1 d . . .
H49A H 0.9487 1.1698 0.7234 0.528 Uiso 1 1 calc R . .
H49B H 0.8523 1.1188 0.7468 0.528 Uiso 1 1 calc R . .
H49C H 0.9825 1.0913 0.7296 0.528 Uiso 1 1 calc R . .
C50 C 0.9374(13) 1.1995(3) 0.8143(4) 0.390(9) Uani 1 1 d . . .
H50A H 0.9455 1.2378 0.7909 0.586 Uiso 1 1 calc R . .
H50B H 0.9782 1.2104 0.8481 0.586 Uiso 1 1 calc R . .
H50C H 0.8492 1.1902 0.8178 0.586 Uiso 1 1 calc R . .
C51 C 1.1190(6) 1.1644(4) 0.7875(5) 0.361(8) Uani 1 1 d . . .
H51A H 1.1164 1.2036 0.7645 0.541 Uiso 1 1 calc R . .
H51B H 1.1660 1.1279 0.7724 0.541 Uiso 1 1 calc R . .
H51C H 1.1595 1.1770 0.8210 0.541 Uiso 1 1 calc R . .
C1S C 0.8777(5) 0.9163(2) 0.5913(2) 0.144(2) Uani 1 1 d . . .
H1SA H 0.8478 0.9154 0.5544 0.173 Uiso 1 1 calc R . .
H1SB H 0.8132 0.8951 0.6112 0.173 Uiso 1 1 calc R . .
Cl1 Cl 1.01563(14) 0.86918(7) 0.60001(6) 0.1304(5) Uani 1 1 d . . .
Cl2 Cl 0.89862(17) 0.99983(7) 0.61102(6) 0.1560(6) Uani 1 1 d . . .
S2 S 0.56700(11) 0.79793(5) 0.63537(4) 0.0729(3) Uani 1 1 d . . .
C52 C 0.4022(5) 0.7802(3) 0.6208(3) 0.1026(17) Uani 1 1 d . A .
O4 O 0.5848(5) 0.7545(3) 0.68442(16) 0.0528(15) Uani 0.50 1 d P A 1
O5 O 0.6415(9) 0.7691(4) 0.5994(3) 0.124(3) Uani 0.50 1 d P A 1
O6 O 0.5904(14) 0.8655(6) 0.6473(4) 0.120(4) Uani 0.50 1 d P A 1
F1 F 0.3958(13) 0.8200(4) 0.5718(3) 0.188(4) Uani 0.50 1 d P A 1
F2 F 0.3760(11) 0.7189(7) 0.6101(6) 0.102(3) Uani 0.50 1 d P A 1
F3 F 0.3407(9) 0.8097(7) 0.6500(5) 0.152(5) Uani 0.50 1 d P A 1
O4B O 0.6237(8) 0.7400(4) 0.6402(7) 0.212(7) Uani 0.50 1 d P A 2
O5B O 0.5621(12) 0.8498(5) 0.6710(4) 0.107(3) Uani 0.50 1 d P A 2
O6B O 0.5737(10) 0.8315(6) 0.5843(3) 0.177(4) Uani 0.50 1 d P A 2
F1B F 0.3190(10) 0.8221(5) 0.6129(6) 0.138(5) Uani 0.50 1 d P A 2
F2B F 0.3936(16) 0.7315(9) 0.5856(6) 0.178(8) Uani 0.50 1 d P A 2
F3B F 0.3658(8) 0.7459(8) 0.6669(5) 0.213(5) Uani 0.50 1 d P A 2

loop_
_atom_site_aniso_label
_atom_site_aniso_U_11
_atom_site_aniso_U_22
_atom_site_aniso_U_33
_atom_site_aniso_U_23
_atom_site_aniso_U_13
_atom_site_aniso_U_12
Mn1 0.0272(2) 0.0320(2) 0.0349(2) -0.0018(2) 0.00403(18) -0.00108(18)
O1 0.0294(10) 0.0443(12) 0.0359(11) -0.0029(9) 0.0023(9) 0.0017(8)
O2 0.0321(11) 0.0711(14) 0.0339(12) -0.0059(10) 0.0072(9) -0.0048(9)
O3 0.0396(12) 0.0606(13) 0.0448(13) -0.0066(10) 0.0013(10) 0.0050(9)
N1 0.0300(12) 0.0310(13) 0.0360(14) -0.0032(11) 0.0052(11) -0.0001(10)
N2 0.0374(14) 0.0367(14) 0.0334(14) -0.0024(11) 0.0045(11) 0.0020(10)
N3 0.0295(13) 0.0532(15) 0.0335(14) 0.0043(12) 0.0023(11) -0.0068(11)
N4 0.0313(13) 0.0302(13) 0.0399(15) -0.0001(11) 0.0028(11) 0.0023(10)
C1 0.0309(15) 0.0334(16) 0.0386(17) -0.0039(13) 0.0013(13) -0.0008(12)
C2 0.0515(19) 0.0345(17) 0.0443(19) -0.0010(14) 0.0042(16) 0.0067(13)
C3 0.055(2) 0.0381(18) 0.047(2) 0.0047(15) 0.0026(16) 0.0000(14)
C4 0.0478(19) 0.0472(19) 0.0391(19) 0.0025(15) 0.0104(15) -0.0028(14)
C5 0.0355(16) 0.0390(18) 0.0417(18) -0.0046(14) 0.0045(14) 0.0004(13)
C6 0.0314(15) 0.0345(16) 0.0370(17) -0.0050(13) 0.0021(13) 0.0028(12)
C7 0.0496(19) 0.0373(17) 0.0447(19) -0.0049(14) 0.0050(16) 0.0041(14)
C8 0.0462(19) 0.053(2) 0.042(2) -0.0134(16) 0.0047(16) 0.0067(15)
C9 0.0434(18) 0.061(2) 0.0344(18) -0.0087(16) 0.0051(15) 0.0017(15)
C10 0.0437(18) 0.0441(18) 0.0357(18) -0.0036(14) 0.0039(15) 0.0011(13)
C11 0.113(3) 0.048(2) 0.065(3) 0.0172(19) 0.016(2) 0.010(2)
C12 0.101(3) 0.065(2) 0.063(2) -0.0178(19) 0.026(2) 0.023(2)
C13 0.0298(15) 0.0320(15) 0.0335(16) -0.0036(13) 0.0058(13) -0.0010(12)
C14 0.0314(16) 0.0450(17) 0.0391(18) 0.0060(14) 0.0087(14) -0.0024(12)
C15 0.0328(16) 0.056(2) 0.0379(18) 0.0083(14) 0.0025(14) -0.0013(13)
C16 0.0394(19) 0.086(2) 0.0395(19) 0.0244(17) -0.0036(16) -0.0104(17)
C17 0.0365(18) 0.083(2) 0.0371(19) 0.0157(17) 0.0027(15) -0.0141(16)
C18 0.0300(15) 0.0302(15) 0.0354(17) -0.0041(13) 0.0072(13) 0.0014(11)
C19 0.0306(16) 0.0380(17) 0.053(2) 0.0081(15) 0.0063(15) 0.0029(12)
C20 0.0420(18) 0.0358(17) 0.056(2) 0.0118(15) 0.0136(16) 0.0063(13)
C21 0.0422(18) 0.0370(17) 0.053(2) 0.0132(15) 0.0010(16) 0.0084(13)
C22 0.0318(16) 0.0380(17) 0.052(2) 0.0066(15) 0.0011(14) 0.0042(13)
C23 0.041(2) 0.104(3) 0.055(2) 0.034(2) 0.0043(17) 0.0106(18)
C24 0.053(2) 0.063(2) 0.095(3) 0.040(2) 0.017(2) 0.0015(17)
C25 0.0299(16) 0.0314(15) 0.0379(18) 0.0007(13) 0.0040(14) -0.0055(11)
C26 0.0277(15) 0.0394(17) 0.0347(17) -0.0038(13) 0.0014(13) 0.0003(12)
C27 0.0344(16) 0.0368(17) 0.0361(17) -0.0047(14) 0.0010(13) 0.0036(12)
C28 0.054(2) 0.0435(19) 0.048(2) 0.0011(15) -0.0091(16) 0.0036(15)
C29 0.063(2) 0.056(2) 0.053(2) -0.0015(18) -0.0238(17) -0.0052(17)
C30 0.053(2) 0.046(2) 0.061(2) -0.0071(17) -0.0166(18) -0.0096(15)
C31 0.0362(17) 0.0390(17) 0.047(2) -0.0038(15) -0.0053(15) -0.0011(13)
C32 0.0336(16) 0.0352(16) 0.0330(17) -0.0015(13) 0.0017(13) 0.0053(12)
C33 0.0392(17) 0.0453(18) 0.0422(19) 0.0002(15) 0.0109(15) -0.0045(14)
C34 0.0500(18) 0.0428(18) 0.0336(17) -0.0086(14) 0.0075(14) -0.0010(14)
C35 0.0404(17) 0.0331(16) 0.0339(17) 0.0009(13) 0.0019(14) 0.0045(12)
C36 0.0430(17) 0.0364(17) 0.0342(17) 0.0040(13) 0.0097(14) 0.0052(13)
C37 0.0486(18) 0.0348(17) 0.0292(17) -0.0042(13) 0.0004(14) 0.0078(13)
C38 0.056(2) 0.0339(17) 0.0405(19) -0.0004(14) 0.0062(16) -0.0016(14)
C39 0.092(3) 0.0433(19) 0.050(2) -0.0099(16) 0.010(2) -0.0114(17)
C40 0.097(3) 0.0384(19) 0.061(2) 0.0040(17) 0.004(2) -0.0004(18)
C41 0.067(2) 0.053(2) 0.072(3) -0.0067(18) 0.009(2) -0.0164(17)
C42 0.0423(18) 0.0370(17) 0.049(2) -0.0089(15) -0.0054(15) -0.0094(14)
C43 0.0392(19) 0.059(2) 0.068(2) 0.0029(18) -0.0092(17) -0.0068(15)
C44 0.049(2) 0.069(2) 0.073(3) 0.010(2) -0.0026(19) -0.0197(18)
C45 0.060(2) 0.045(2) 0.062(2) 0.0052(17) -0.0131(19) -0.0194(17)
C46 0.051(2) 0.044(2) 0.076(3) 0.0061(18) -0.0172(18) -0.0067(15)
C47 0.0382(18) 0.0435(19) 0.065(2) 0.0003(16) -0.0044(16) -0.0082(14)
C48 0.091(3) 0.061(3) 0.091(3) 0.028(2) -0.025(2) -0.032(2)
C49 0.540(17) 0.307(11) 0.178(7) 0.201(8) -0.185(10) -0.291(12)
C50 0.82(3) 0.073(5) 0.320(12) 0.109(6) 0.346(15) 0.129(9)
C51 0.121(6) 0.311(10) 0.633(19) 0.372(12) -0.087(8) -0.094(6)
C1S 0.125(4) 0.132(4) 0.163(5) -0.044(4) -0.073(4) -0.008(3)
Cl1 0.1367(12) 0.1177(10) 0.1338(12) -0.0354(9) -0.0098(10) -0.0005(9)
Cl2 0.2244(18) 0.1046(10) 0.1305(12) 0.0119(9) -0.0454(12) 0.0190(10)
S2 0.1051(9) 0.0559(7) 0.0608(7) -0.0111(5) 0.0276(6) -0.0112(6)
C52 0.125(5) 0.065(4) 0.110(5) -0.006(4) -0.045(4) 0.020(3)
O4 0.085(4) 0.044(3) 0.028(2) 0.005(2) -0.003(2) 0.001(2)
O5 0.194(8) 0.094(6) 0.093(6) -0.015(4) 0.082(6) 0.023(6)
O6 0.190(10) 0.049(4) 0.123(11) 0.005(6) 0.016(7) -0.033(5)
F1 0.316(13) 0.133(7) 0.099(6) 0.009(5) -0.086(6) 0.093(7)
F2 0.088(5) 0.074(5) 0.138(11) -0.025(6) -0.027(5) -0.001(3)
F3 0.096(6) 0.151(10) 0.208(13) -0.076(10) 0.009(7) 0.051(6)
O4B 0.095(7) 0.057(5) 0.47(2) -0.004(10) -0.089(11) 0.020(4)
O5B 0.129(7) 0.116(10) 0.075(7) -0.060(6) 0.004(5) -0.014(6)
O6B 0.182(10) 0.288(13) 0.067(5) 0.007(7) 0.059(6) -0.063(8)
F1B 0.094(6) 0.094(5) 0.220(14) 0.036(8) -0.036(7) 0.012(4)
F2B 0.203(11) 0.134(12) 0.189(15) -0.071(10) -0.036(9) -0.026(7)
F3B 0.141(7) 0.250(11) 0.249(12) 0.153(11) 0.018(7) -0.056(7)

loop_
_atom_type_symbol
_atom_type_description
_atom_type_scat_dispersion_real
_atom_type_scat_dispersion_imag
_atom_type_scat_source
C C 0.0033 0.0016 'International Tables Vol C Tables 4.2.6.8 and 6.1.1.4'
H H 0.0000 0.0000 'International Tables Vol C Tables 4.2.6.8 and 6.1.1.4'
N N 0.0061 0.0033 'International Tables Vol C Tables 4.2.6.8 and 6.1.1.4'
O O 0.0106 0.0060 'International Tables Vol C Tables 4.2.6.8 and 6.1.1.4'
F F 0.0171 0.0103 'International Tables Vol C Tables 4.2.6.8 and 6.1.1.4'
S S 0.1246 0.1234 'International Tables Vol C Tables 4.2.6.8 and 6.1.1.4'
Mn Mn 0.3368 0.7283 'International Tables Vol C Tables 4.2.6.8 and 6.1.1.4'
Cl Cl 0.1484 0.1585 'International Tables Vol C Tables 4.2.6.8 and 6.1.1.4'

loop_
_geom_angle_atom_site_label_1
_geom_angle_atom_site_label_2
_geom_angle_atom_site_label_3
_geom_angle
_geom_angle_site_symmetry_1
_geom_angle_site_symmetry_3
_geom_angle_publ_flag
O1 Mn1 O3 88.08(7) . . ?
O1 Mn1 N4 92.39(7) . . ?
O3 Mn1 N4 104.99(7) . . ?
O1 Mn1 N1 104.12(7) . . ?
O3 Mn1 N1 95.26(7) . . ?
N4 Mn1 N1 154.30(7) . . ?
O1 Mn1 N3 164.57(7) . . ?
O3 Mn1 N3 96.26(8) . . ?
N4 Mn1 N3 72.19(8) . . ?
N1 Mn1 N3 90.26(8) . . ?
O1 Mn1 N2 89.94(7) . . ?
O3 Mn1 N2 166.18(7) . . ?
N4 Mn1 N2 88.76(7) . . ?
N1 Mn1 N2 71.97(8) . . ?
N3 Mn1 N2 89.23(8) . . ?
C25 O1 Mn1 130.15(17) . . ?
C5 N1 C1 117.6(2) . . ?
C5 N1 Mn1 123.50(17) . . ?
C1 N1 Mn1 117.74(16) . . ?
C10 N2 C6 117.9(2) . . ?
C10 N2 Mn1 124.98(18) . . ?
C6 N2 Mn1 117.16(17) . . ?
C17 N3 C13 117.6(2) . . ?
C17 N3 Mn1 124.39(18) . . ?
C13 N3 Mn1 115.79(18) . . ?
C22 N4 C18 118.3(2) . . ?
C22 N4 Mn1 123.46(18) . . ?
C18 N4 Mn1 117.94(17) . . ?
N1 C1 C2 121.4(2) . . ?
N1 C1 C6 115.7(2) . . ?
C2 C1 C6 122.9(2) . . ?
C3 C2 C1 120.7(3) . . ?
C2 C3 C4 117.3(3) . . ?
C2 C3 C11 121.3(3) . . ?
C4 C3 C11 121.4(3) . . ?
C5 C4 C3 119.6(3) . . ?
N1 C5 C4 123.4(2) . . ?
N2 C6 C7 121.2(2) . . ?
N2 C6 C1 116.0(2) . . ?
C7 C6 C1 122.8(2) . . ?
C8 C7 C6 120.8(3) . . ?
C7 C8 C9 117.0(3) . . ?
C7 C8 C12 121.5(3) . . ?
C9 C8 C12 121.4(3) . . ?
C10 C9 C8 119.6(3) . . ?
N2 C10 C9 123.6(3) . . ?
N3 C13 C14 121.3(2) . . ?
N3 C13 C18 115.5(2) . . ?
C14 C13 C18 123.2(2) . . ?
C13 C14 C15 120.5(2) . . ?
C16 C15 C14 116.9(3) . . ?
C16 C15 C23 121.4(3) . . ?
C14 C15 C23 121.7(2) . . ?
C17 C16 C15 120.2(3) . . ?
N3 C17 C16 123.5(3) . . ?
N4 C18 C19 121.1(2) . . ?
N4 C18 C13 115.5(2) . . ?
C19 C18 C13 123.4(2) . . ?
C18 C19 C20 120.7(3) . . ?
C21 C20 C19 117.1(3) . . ?
C21 C20 C24 121.3(3) . . ?
C19 C20 C24 121.5(3) . . ?
C22 C21 C20 119.7(3) . . ?
N4 C22 C21 123.1(3) . . ?
O2 C25 O1 125.1(3) . . ?
O2 C25 C26 119.7(2) . . ?
O1 C25 C26 115.2(2) . . ?
C27 C26 C31 120.3(3) . . ?
C27 C26 C25 119.0(2) . . ?
C31 C26 C25 120.7(2) . . ?
C26 C27 C28 119.4(3) . . ?
C26 C27 C32 121.3(3) . . ?
C28 C27 C32 119.3(3) . . ?
C29 C28 C27 120.7(3) . . ?
C30 C29 C28 119.4(3) . . ?
C29 C30 C31 121.9(3) . . ?
C30 C31 C26 118.2(3) . . ?
C30 C31 C42 119.0(3) . . ?
C26 C31 C42 122.7(3) . . ?
C33 C32 C37 117.0(2) . . ?
C33 C32 C27 121.2(2) . . ?
C37 C32 C27 121.7(2) . . ?
C34 C33 C32 121.7(3) . . ?
C33 C34 C35 121.5(3) . . ?
C36 C35 C34 116.7(2) . . ?
C36 C35 C38 120.4(2) . . ?
C34 C35 C38 122.8(2) . . ?
C37 C36 C35 121.9(2) . . ?
C36 C37 C32 121.1(2) . . ?
C41 C38 C39 108.3(3) . . ?
C41 C38 C35 109.9(2) . . ?
C39 C38 C35 112.1(2) . . ?
C41 C38 C40 109.8(2) . . ?
C39 C38 C40 108.1(2) . . ?
C35 C38 C40 108.6(3) . . ?
C47 C42 C43 116.6(3) . . ?
C47 C42 C31 124.4(3) . . ?
C43 C42 C31 118.9(3) . . ?
C44 C43 C42 121.8(3) . . ?
C43 C44 C45 121.8(3) . . ?
C46 C45 C44 116.4(3) . . ?
C46 C45 C48 122.9(3) . . ?
C44 C45 C48 120.8(3) . . ?
C45 C46 C47 122.3(3) . . ?
C42 C47 C46 121.1(3) . . ?
C49 C48 C50 108.7(7) . . ?
C49 C48 C51 106.1(6) . . ?
C50 C48 C51 103.1(6) . . ?
C49 C48 C45 112.2(4) . . ?
C50 C48 C45 111.0(4) . . ?
C51 C48 C45 115.2(4) . . ?
Cl2 C1S Cl1 112.0(3) . . ?
O4B S2 O5B 128.9(9) . . ?
O4B S2 O6 138.5(8) . . ?
O5B S2 O6 32.3(4) . . ?
O4B S2 O5 54.2(6) . . ?
O5B S2 O5 143.2(6) . . ?
O6 S2 O5 116.0(6) . . ?
O4B S2 O6B 115.1(8) . . ?
O5B S2 O6B 105.8(6) . . ?
O6 S2 O6B 75.6(6) . . ?
O5 S2 O6B 61.2(4) . . ?
O4B S2 O4 53.1(8) . . ?
O5B S2 O4 82.3(5) . . ?
O6 S2 O4 109.9(5) . . ?
O5 S2 O4 106.5(4) . . ?
O6B S2 O4 167.4(5) . . ?
O4B S2 C52 107.1(4) . . ?
O5B S2 C52 101.4(6) . . ?
O6 S2 C52 112.9(7) . . ?
O5 S2 C52 112.4(5) . . ?
O6B S2 C52 90.6(4) . . ?
O4 S2 C52 97.2(3) . . ?
F3 C52 F1B 49.1(7) . . ?
F3 C52 F2 118.7(10) . . ?
F1B C52 F2 117.4(9) . . ?
F3 C52 F2B 141.1(10) . . ?
F1B C52 F2B 111.1(11) . . ?
F2 C52 F2B 32.2(10) . . ?
F3 C52 F3B 60.6(8) . . ?
F1B C52 F3B 102.5(10) . . ?
F2 C52 F3B 70.5(9) . . ?
F2B C52 F3B 102.7(10) . . ?
F3 C52 F1 106.9(9) . . ?
F1B C52 F1 60.9(7) . . ?
F2 C52 F1 108.7(8) . . ?
F2B C52 F1 78.3(9) . . ?
F3B C52 F1 161.6(8) . . ?
F3 C52 S2 110.5(6) . . ?
F1B C52 S2 126.5(7) . . ?
F2 C52 S2 115.2(6) . . ?
F2B C52 S2 107.5(9) . . ?
F3B C52 S2 103.6(5) . . ?
F1 C52 S2 93.4(7) . . ?

loop_
_geom_bond_atom_site_label_1
_geom_bond_atom_site_label_2
_geom_bond_distance
_geom_bond_site_symmetry_2
_geom_bond_publ_flag
Mn1 O1 2.1045(18) . ?
Mn1 O3 2.1448(17) . ?
Mn1 N4 2.235(2) . ?
Mn1 N1 2.254(2) . ?
Mn1 N3 2.270(2) . ?
Mn1 N2 2.287(2) . ?
O1 C25 1.271(3) . ?
O2 C25 1.249(3) . ?
N1 C5 1.340(3) . ?
N1 C1 1.354(3) . ?
N2 C10 1.336(3) . ?
N2 C6 1.349(3) . ?
N3 C17 1.326(3) . ?
N3 C13 1.354(3) . ?
N4 C22 1.335(3) . ?
N4 C18 1.350(3) . ?
C1 C2 1.388(4) . ?
C1 C6 1.485(3) . ?
C2 C3 1.381(4) . ?
C3 C4 1.384(4) . ?
C3 C11 1.511(4) . ?
C4 C5 1.375(3) . ?
C6 C7 1.390(3) . ?
C7 C8 1.384(4) . ?
C8 C9 1.388(4) . ?
C8 C12 1.495(4) . ?
C9 C10 1.370(3) . ?
C13 C14 1.380(3) . ?
C13 C18 1.485(4) . ?
C14 C15 1.388(4) . ?
C15 C16 1.371(3) . ?
C15 C23 1.498(4) . ?
C16 C17 1.368(4) . ?
C18 C19 1.381(3) . ?
C19 C20 1.388(4) . ?
C20 C21 1.385(4) . ?
C20 C24 1.513(4) . ?
C21 C22 1.371(3) . ?
C25 C26 1.497(4) . ?
C26 C27 1.393(3) . ?
C26 C31 1.412(4) . ?
C27 C28 1.396(4) . ?
C27 C32 1.490(4) . ?
C28 C29 1.385(4) . ?
C29 C30 1.377(4) . ?
C30 C31 1.391(4) . ?
C31 C42 1.493(4) . ?
C32 C33 1.388(3) . ?
C32 C37 1.392(3) . ?
C33 C34 1.380(4) . ?
C34 C35 1.389(3) . ?
C35 C36 1.390(3) . ?
C35 C38 1.529(4) . ?
C36 C37 1.382(3) . ?
C38 C41 1.521(4) . ?
C38 C39 1.524(4) . ?
C38 C40 1.537(4) . ?
C42 C47 1.385(4) . ?
C42 C43 1.390(4) . ?
C43 C44 1.375(4) . ?
C44 C45 1.386(4) . ?
C45 C46 1.380(4) . ?
C45 C48 1.525(4) . ?
C46 C47 1.386(4) . ?
C48 C49 1.375(7) . ?
C48 C50 1.402(7) . ?
C48 C51 1.425(7) . ?
C1S Cl2 1.723(4) . ?
C1S Cl1 1.739(5) . ?
S2 O4B 1.288(7) . ?
S2 O5B 1.373(10) . ?
S2 O6 1.378(11) . ?
S2 O5 1.384(6) . ?
S2 O6B 1.478(8) . ?
S2 O4 1.524(5) . ?
S2 C52 1.807(5) . ?
C52 F3 1.184(10) . ?
C52 F1B 1.215(10) . ?
C52 F2 1.259(16) . ?
C52 F2B 1.315(18) . ?
C52 F3B 1.442(10) . ?
C52 F1 1.482(10) . ?

loop_
_geom_torsion_atom_site_label_1
_geom_torsion_atom_site_label_2
_geom_torsion_atom_site_label_3
_geom_torsion_atom_site_label_4
_geom_torsion
_geom_torsion_site_symmetry_1
_geom_torsion_site_symmetry_2
_geom_torsion_site_symmetry_3
_geom_torsion_site_symmetry_4
_geom_torsion_publ_flag
O3 Mn1 O1 C25 23.5(2) . . . . ?
N4 Mn1 O1 C25 128.4(2) . . . . ?
N1 Mn1 O1 C25 -71.5(2) . . . . ?
N3 Mn1 O1 C25 130.2(3) . . . . ?
N2 Mn1 O1 C25 -142.9(2) . . . . ?
O1 Mn1 N1 C5 96.9(2) . . . . ?
O3 Mn1 N1 C5 7.6(2) . . . . ?
N4 Mn1 N1 C5 -134.6(2) . . . . ?
N3 Mn1 N1 C5 -88.7(2) . . . . ?
N2 Mn1 N1 C5 -177.9(2) . . . . ?
O1 Mn1 N1 C1 -95.74(18) . . . . ?
O3 Mn1 N1 C1 174.92(18) . . . . ?
N4 Mn1 N1 C1 32.7(3) . . . . ?
N3 Mn1 N1 C1 78.61(18) . . . . ?
N2 Mn1 N1 C1 -10.50(17) . . . . ?
O1 Mn1 N2 C10 -69.8(2) . . . . ?
O3 Mn1 N2 C10 -151.5(3) . . . . ?
N4 Mn1 N2 C10 22.6(2) . . . . ?
N1 Mn1 N2 C10 -174.7(2) . . . . ?
N3 Mn1 N2 C10 94.8(2) . . . . ?
O1 Mn1 N2 C6 111.10(19) . . . . ?
O3 Mn1 N2 C6 29.4(4) . . . . ?
N4 Mn1 N2 C6 -156.51(19) . . . . ?
N1 Mn1 N2 C6 6.21(18) . . . . ?
N3 Mn1 N2 C6 -84.31(19) . . . . ?
O1 Mn1 N3 C17 176.4(2) . . . . ?
O3 Mn1 N3 C17 -77.8(2) . . . . ?
N4 Mn1 N3 C17 178.4(2) . . . . ?
N1 Mn1 N3 C17 17.5(2) . . . . ?
N2 Mn1 N3 C17 89.4(2) . . . . ?
O1 Mn1 N3 C13 13.8(4) . . . . ?
O3 Mn1 N3 C13 119.53(18) . . . . ?
N4 Mn1 N3 C13 15.77(17) . . . . ?
N1 Mn1 N3 C13 -145.15(18) . . . . ?
N2 Mn1 N3 C13 -73.18(18) . . . . ?
O1 Mn1 N4 C22 -6.2(2) . . . . ?
O3 Mn1 N4 C22 82.5(2) . . . . ?
N1 Mn1 N4 C22 -136.7(2) . . . . ?
N3 Mn1 N4 C22 174.3(2) . . . . ?
N2 Mn1 N4 C22 -96.1(2) . . . . ?
O1 Mn1 N4 C18 167.70(18) . . . . ?
O3 Mn1 N4 C18 -103.64(18) . . . . ?
N1 Mn1 N4 C18 37.2(3) . . . . ?
N3 Mn1 N4 C18 -11.77(17) . . . . ?
N2 Mn1 N4 C18 77.82(18) . . . . ?
C5 N1 C1 C2 1.3(4) . . . . ?
Mn1 N1 C1 C2 -166.8(2) . . . . ?
C5 N1 C1 C6 -178.6(2) . . . . ?
Mn1 N1 C1 C6 13.3(3) . . . . ?
N1 C1 C2 C3 -0.5(4) . . . . ?
C6 C1 C2 C3 179.4(3) . . . . ?
C1 C2 C3 C4 -1.0(4) . . . . ?
C1 C2 C3 C11 178.7(3) . . . . ?
C2 C3 C4 C5 1.6(4) . . . . ?
C11 C3 C4 C5 -178.1(3) . . . . ?
C1 N1 C5 C4 -0.7(4) . . . . ?
Mn1 N1 C5 C4 166.7(2) . . . . ?
C3 C4 C5 N1 -0.8(4) . . . . ?
C10 N2 C6 C7 -0.4(4) . . . . ?
Mn1 N2 C6 C7 178.8(2) . . . . ?
C10 N2 C6 C1 179.1(2) . . . . ?
Mn1 N2 C6 C1 -1.7(3) . . . . ?
N1 C1 C6 N2 -7.5(3) . . . . ?
C2 C1 C6 N2 172.6(2) . . . . ?
N1 C1 C6 C7 171.9(2) . . . . ?
C2 C1 C6 C7 -8.0(4) . . . . ?
N2 C6 C7 C8 -0.5(4) . . . . ?
C1 C6 C7 C8 -180.0(3) . . . . ?
C6 C7 C8 C9 1.0(4) . . . . ?
C6 C7 C8 C12 -177.5(3) . . . . ?
C7 C8 C9 C10 -0.6(4) . . . . ?
C12 C8 C9 C10 177.9(3) . . . . ?
C6 N2 C10 C9 0.8(4) . . . . ?
Mn1 N2 C10 C9 -178.3(2) . . . . ?
C8 C9 C10 N2 -0.3(4) . . . . ?
C17 N3 C13 C14 -2.5(4) . . . . ?
Mn1 N3 C13 C14 161.37(19) . . . . ?
C17 N3 C13 C18 178.3(2) . . . . ?
Mn1 N3 C13 C18 -17.8(3) . . . . ?
N3 C13 C14 C15 0.9(4) . . . . ?
C18 C13 C14 C15 -180.0(2) . . . . ?
C13 C14 C15 C16 1.3(4) . . . . ?
C13 C14 C15 C23 -177.7(3) . . . . ?
C14 C15 C16 C17 -1.9(5) . . . . ?
C23 C15 C16 C17 177.1(3) . . . . ?
C13 N3 C17 C16 1.9(4) . . . . ?
Mn1 N3 C17 C16 -160.4(2) . . . . ?
C15 C16 C17 N3 0.3(5) . . . . ?
C22 N4 C18 C19 -0.4(4) . . . . ?
Mn1 N4 C18 C19 -174.63(18) . . . . ?
C22 N4 C18 C13 -179.0(2) . . . . ?
Mn1 N4 C18 C13 6.8(3) . . . . ?
N3 C13 C18 N4 7.5(3) . . . . ?
C14 C13 C18 N4 -171.6(2) . . . . ?
N3 C13 C18 C19 -171.0(2) . . . . ?
C14 C13 C18 C19 9.8(4) . . . . ?
N4 C18 C19 C20 0.2(4) . . . . ?
C13 C18 C19 C20 178.7(2) . . . . ?
C18 C19 C20 C21 0.5(4) . . . . ?
C18 C19 C20 C24 -178.9(3) . . . . ?
C19 C20 C21 C22 -0.9(4) . . . . ?
C24 C20 C21 C22 178.4(3) . . . . ?
C18 N4 C22 C21 -0.1(4) . . . . ?
Mn1 N4 C22 C21 173.8(2) . . . . ?
C20 C21 C22 N4 0.8(4) . . . . ?
Mn1 O1 C25 O2 -9.4(4) . . . . ?
Mn1 O1 C25 C26 170.70(15) . . . . ?
O2 C25 C26 C27 -99.4(3) . . . . ?
O1 C25 C26 C27 80.6(3) . . . . ?
O2 C25 C26 C31 82.5(3) . . . . ?
O1 C25 C26 C31 -97.5(3) . . . . ?
C31 C26 C27 C28 2.9(4) . . . . ?
C25 C26 C27 C28 -175.2(2) . . . . ?
C31 C26 C27 C32 -175.6(2) . . . . ?
C25 C26 C27 C32 6.3(4) . . . . ?
C26 C27 C28 C29 -1.0(4) . . . . ?
C32 C27 C28 C29 177.5(3) . . . . ?
C27 C28 C29 C30 -1.1(5) . . . . ?
C28 C29 C30 C31 1.3(5) . . . . ?
C29 C30 C31 C26 0.6(4) . . . . ?
C29 C30 C31 C42 -178.8(3) . . . . ?
C27 C26 C31 C30 -2.7(4) . . . . ?
C25 C26 C31 C30 175.4(2) . . . . ?
C27 C26 C31 C42 176.6(2) . . . . ?
C25 C26 C31 C42 -5.3(4) . . . . ?
C26 C27 C32 C33 51.7(4) . . . . ?
C28 C27 C32 C33 -126.8(3) . . . . ?
C26 C27 C32 C37 -131.3(3) . . . . ?
C28 C27 C32 C37 50.3(4) . . . . ?
C37 C32 C33 C34 -0.1(4) . . . . ?
C27 C32 C33 C34 177.1(3) . . . . ?
C32 C33 C34 C35 0.2(4) . . . . ?
C33 C34 C35 C36 0.6(4) . . . . ?
C33 C34 C35 C38 -178.2(3) . . . . ?
C34 C35 C36 C37 -1.6(4) . . . . ?
C38 C35 C36 C37 177.3(3) . . . . ?
C35 C36 C37 C32 1.8(4) . . . . ?
C33 C32 C37 C36 -0.9(4) . . . . ?
C27 C32 C37 C36 -178.0(2) . . . . ?
C36 C35 C38 C41 58.6(3) . . . . ?
C34 C35 C38 C41 -122.6(3) . . . . ?
C36 C35 C38 C39 179.2(3) . . . . ?
C34 C35 C38 C39 -2.0(4) . . . . ?
C36 C35 C38 C40 -61.5(3) . . . . ?
C34 C35 C38 C40 117.2(3) . . . . ?
C30 C31 C42 C47 -125.5(3) . . . . ?
C26 C31 C42 C47 55.2(4) . . . . ?
C30 C31 C42 C43 52.1(4) . . . . ?
C26 C31 C42 C43 -127.2(3) . . . . ?
C47 C42 C43 C44 0.6(4) . . . . ?
C31 C42 C43 C44 -177.3(3) . . . . ?
C42 C43 C44 C45 0.1(5) . . . . ?
C43 C44 C45 C46 -0.9(5) . . . . ?
C43 C44 C45 C48 179.3(3) . . . . ?
C44 C45 C46 C47 1.0(5) . . . . ?
C48 C45 C46 C47 -179.2(3) . . . . ?
C43 C42 C47 C46 -0.5(4) . . . . ?
C31 C42 C47 C46 177.2(3) . . . . ?
C45 C46 C47 C42 -0.3(5) . . . . ?
C46 C45 C48 C49 -66.2(8) . . . . ?
C44 C45 C48 C49 113.6(7) . . . . ?
C46 C45 C48 C50 55.6(8) . . . . ?
C44 C45 C48 C50 -124.7(8) . . . . ?
C46 C45 C48 C51 172.3(7) . . . . ?
C44 C45 C48 C51 -7.9(8) . . . . ?
O4B S2 C52 F3 127.4(13) . . . . ?
O5B S2 C52 F3 -9.7(11) . . . . ?
O6 S2 C52 F3 -41.3(11) . . . . ?
O5 S2 C52 F3 -174.9(10) . . . . ?
O6B S2 C52 F3 -115.9(11) . . . . ?
O4 S2 C52 F3 73.9(10) . . . . ?
O4B S2 C52 F1B -178.9(14) . . . . ?
O5B S2 C52 F1B 44.0(13) . . . . ?
O6 S2 C52 F1B 12.3(14) . . . . ?
O5 S2 C52 F1B -121.2(13) . . . . ?
O6B S2 C52 F1B -62.3(13) . . . . ?
O4 S2 C52 F1B 127.6(12) . . . . ?
O4B S2 C52 F2 -10.6(12) . . . . ?
O5B S2 C52 F2 -147.7(10) . . . . ?
O6 S2 C52 F2 -179.3(9) . . . . ?
O5 S2 C52 F2 47.1(10) . . . . ?
O6B S2 C52 F2 106.0(10) . . . . ?
O4 S2 C52 F2 -64.1(9) . . . . ?
O4B S2 C52 F2B -44.2(12) . . . . ?
O5B S2 C52 F2B 178.7(10) . . . . ?
O6 S2 C52 F2B 147.0(9) . . . . ?
O5 S2 C52 F2B 13.5(10) . . . . ?
O6B S2 C52 F2B 72.4(10) . . . . ?
O4 S2 C52 F2B -97.7(9) . . . . ?
O4B S2 C52 F3B 64.1(13) . . . . ?
O5B S2 C52 F3B -73.0(10) . . . . ?
O6 S2 C52 F3B -104.7(10) . . . . ?
O5 S2 C52 F3B 121.8(10) . . . . ?
O6B S2 C52 F3B -179.3(10) . . . . ?
O4 S2 C52 F3B 10.6(9) . . . . ?
O4B S2 C52 F1 -123.0(9) . . . . ?
O5B S2 C52 F1 99.9(6) . . . . ?
O6 S2 C52 F1 68.2(6) . . . . ?
O5 S2 C52 F1 -65.4(6) . . . . ?
O6B S2 C52 F1 -6.4(6) . . . . ?
O4 S2 C52 F1 -176.6(5) . . . . ?
